data_7707451
loop_
_publ_author_name
'Masahara, Shingo'
'Yokoyama, Hiromichi'
'Suzaki, Yuji'
'Ide, Tomohito'

_publ_section_title
;
 Convenient synthesis of copper(I) halide quasi-one-dimensional
 coordination polymers: their structures and solid-state luminescent
 properties.
;
_journal_issue 25
_journal_name_full 'Dalton transactions (Cambridge, England : 2003)'
_journal_page_first 8889
_journal_page_last 8898
_journal_paper_doi 10.1039/d1dt01571k
_journal_volume 50
_journal_year 2021
_chemical_formula_moiety 'C5 H4 Br Cu I N'
_chemical_formula_sum 'C5 H4 Br Cu I N'
_chemical_formula_weight 348.44
_space_group_crystal_system orthorhombic
_space_group_IT_number 19
_space_group_name_Hall 'P 2ac 2ab'
_space_group_name_H-M_alt 'P 21 21 21'
_atom_sites_solution_hydrogens geom
_atom_sites_solution_primary dual
_audit_creation_date 2021-03-13
_audit_creation_method
;
Olex2 1.3
(compiled 2020.11.12 svn.r5f609507 for OlexSys, GUI svn.r6272)
;
_audit_update_record
;
2021-03-13 deposited with the CCDC.	2021-05-19 downloaded from the CCDC.
;
_cell_angle_alpha 90
_cell_angle_beta 90
_cell_angle_gamma 90
_cell_formula_units_Z 4
_cell_length_a 4.0975(2)
_cell_length_b 11.5751(6)
_cell_length_c 16.3426(8)
_cell_measurement_reflns_used 2233
_cell_measurement_temperature 90
_cell_measurement_theta_max 74.5140
_cell_measurement_theta_min 2.7390
_cell_volume 775.11(7)
_computing_cell_refinement 'CrysAlisPro 1.171.40.84a (Rigaku OD, 2020)'
_computing_data_collection 'CrysAlisPro 1.171.40.84a (Rigaku OD, 2020)'
_computing_data_reduction 'CrysAlisPro 1.171.40.84a (Rigaku OD, 2020)'
_computing_molecular_graphics 'Olex2 1.3 (Dolomanov et al., 2009)'
_computing_publication_material 'Olex2 1.3 (Dolomanov et al., 2009)'
_computing_structure_refinement 'SHELXL 2018/3 (Sheldrick, 2015)'
_computing_structure_solution 'ShelXT (Sheldrick, 2015)'
_diffrn_ambient_temperature 90
_diffrn_detector 'Hybrid Pixel Array Detector'
_diffrn_detector_area_resol_mean 10.0000
_diffrn_detector_type HyPix
_diffrn_measured_fraction_theta_full 0.999
_diffrn_measured_fraction_theta_max 0.960
_diffrn_measurement_details
;
List of Runs (angles in degrees, time in seconds):

  # Type    Start    End  Width  t~exp~   \w     \q     \k     \f   Frames
#--------------------------------------------------------------------------
  1  \w      0.00  29.00   0.50    0.05    --   46.57 -24.00 -68.00   58
  2  \w     39.00  72.00   0.50    0.05    --  104.61 -61.00-150.00   66
  3  \w     38.00  72.00   0.50    0.05    --  104.61 -61.00 -90.00   68
  4  \w     37.00  63.00   0.50    0.05    --  104.61 -61.00 -60.00   52
  5  \w    -24.00  26.00   0.50    0.05    --  -46.57  19.00 150.00  100
  6  \w    -57.00 -31.00   0.50    0.05    -- -102.00  61.00   0.00   52
  7  \w    -56.00 -29.00   0.50    0.05    -- -102.00 128.00 -47.00   54
  8  \w    -54.00 -29.00   0.50    0.05    -- -102.00 100.00-122.00   50
  9  \w    -95.00 -70.00   0.50    0.05    -- -102.00 100.00-122.00   50
 10  \w   -111.00 -67.00   0.50    0.05    -- -102.00 128.00 -47.00   88
 11  \w    -24.00  26.00   0.50    0.05    --  -46.57  19.00-150.00  100
 12  \w   -112.00 -75.00   0.50    0.05    --  -46.57-125.00-150.00   74
 13  \w   -158.00 -93.00   0.50    0.05    -- -102.00 -24.00 -68.00  130
;
_diffrn_measurement_device 'four-circle diffractometer'
_diffrn_measurement_device_type 'XtaLAB Synergy R, DW system, HyPix'
_diffrn_measurement_method '\w scans'
_diffrn_orient_matrix_type 'CrysAlisPro convention (1999,Acta A55,543-557)'
_diffrn_orient_matrix_UB_11 -0.1140264000
_diffrn_orient_matrix_UB_12 0.0131988000
_diffrn_orient_matrix_UB_13 0.0893734000
_diffrn_orient_matrix_UB_21 -0.0288611000
_diffrn_orient_matrix_UB_22 -0.1322839000
_diffrn_orient_matrix_UB_23 0.0075079000
_diffrn_orient_matrix_UB_31 0.3570211000
_diffrn_orient_matrix_UB_32 -0.0063908000
_diffrn_orient_matrix_UB_33 0.0290828000
_diffrn_radiation_monochromator mirror
_diffrn_radiation_probe x-ray
_diffrn_radiation_type 'Cu K\a'
_diffrn_radiation_wavelength 1.54184
_diffrn_reflns_av_R_equivalents 0.0301
_diffrn_reflns_av_unetI/netI 0.0405
_diffrn_reflns_Laue_measured_fraction_full 0.999
_diffrn_reflns_Laue_measured_fraction_max 0.960
_diffrn_reflns_limit_h_max 4
_diffrn_reflns_limit_h_min -2
_diffrn_reflns_limit_k_max 14
_diffrn_reflns_limit_k_min -14
_diffrn_reflns_limit_l_max 20
_diffrn_reflns_limit_l_min -19
_diffrn_reflns_number 2498
_diffrn_reflns_point_group_measured_fraction_full 0.885
_diffrn_reflns_point_group_measured_fraction_max 0.838
_diffrn_reflns_theta_full 67.684
_diffrn_reflns_theta_max 74.503
_diffrn_reflns_theta_min 4.681
_diffrn_source 'Rotating-anode X-ray tube'
_diffrn_source_type 'Rigaku (Cu) X-ray Source'
_exptl_absorpt_coefficient_mu 40.559
_exptl_absorpt_correction_T_max 1.00000
_exptl_absorpt_correction_T_min 0.32650
_exptl_absorpt_correction_type multi-scan
_exptl_absorpt_process_details
;
CrysAlisPro 1.171.40.84a (Rigaku Oxford Diffraction, 2020)
Empirical absorption correction using spherical harmonics,
implemented in SCALE3 ABSPACK scaling algorithm.
;
_exptl_crystal_colour 'clear light green'
_exptl_crystal_colour_lustre clear
_exptl_crystal_colour_modifier light
_exptl_crystal_colour_primary green
_exptl_crystal_density_diffrn 2.986
_exptl_crystal_description block
_exptl_crystal_F_000 632
_exptl_crystal_size_max 0.518
_exptl_crystal_size_mid 0.101
_exptl_crystal_size_min 0.06
_refine_diff_density_max 0.928
_refine_diff_density_min -1.173
_refine_diff_density_rms 0.239
_refine_ls_abs_structure_details
;
 Refined as an inversion twin.
;
_refine_ls_abs_structure_Flack 0.097(11)
_refine_ls_extinction_method none
_refine_ls_goodness_of_fit_ref 1.065
_refine_ls_hydrogen_treatment constr
_refine_ls_matrix_type full
_refine_ls_number_parameters 83
_refine_ls_number_reflns 1329
_refine_ls_number_restraints 0
_refine_ls_restrained_S_all 1.065
_refine_ls_R_factor_all 0.0319
_refine_ls_R_factor_gt 0.0315
_refine_ls_shift/su_max 0.000
_refine_ls_shift/su_mean 0.000
_refine_ls_structure_factor_coef Fsqd
_refine_ls_weighting_details 'w=1/[\s^2^(Fo^2^)+(0.0507P)^2^] where P=(Fo^2^+2Fc^2^)/3'
_refine_ls_weighting_scheme calc
_refine_ls_wR_factor_gt 0.0789
_refine_ls_wR_factor_ref 0.0792
_reflns_Friedel_coverage 0.427
_reflns_Friedel_fraction_full 0.704
_reflns_Friedel_fraction_max 0.646
_reflns_number_gt 1308
_reflns_number_total 1329
_reflns_threshold_expression 'I > 2\s(I)'
_cod_data_source_file d1dt01571k2.cif
_cod_data_source_block hy305
_cod_depositor_comments 'Adding full bibliography for 7707451--7707455.cif.'
_cod_database_code 7707451
_shelx_shelxl_version_number 2018/3
_shelx_space_group_comment
;
The symmetry employed for this shelxl refinement is uniquely defined
by the following loop, which should always be used as a source of
symmetry information in preference to the above space-group names.
They are only intended as comments.
;
_shelx_estimated_absorpt_t_max 0.195
_shelx_estimated_absorpt_t_min 0.018
_reflns_odcompleteness_completeness 100.00
_reflns_odcompleteness_iscentric 1
_reflns_odcompleteness_theta 66.97
_olex2_refinement_description
;
1. Twinned data refinement
 Scales: 0.903(11)
 0.097(11)
2. Fixed Uiso
 At 1.2 times of:
  All C(H) groups
3.a Aromatic/amide H refined with riding coordinates:
 C3(H3), C5(H5), C1(H1), C4(H4)
;
_olex2_submission_special_instructions 'No special instructions were received'
_oxdiff_exptl_absorpt_empirical_details
;
Empirical correction (ABSPACK) includes:
- Absorption correction using spherical harmonics
- Frame scaling
;
_oxdiff_exptl_absorpt_empirical_full_max 2.478
_oxdiff_exptl_absorpt_empirical_full_min 0.624

loop_
_space_group_symop_operation_xyz
'x, y, z'
'-x+1/2, -y, z+1/2'
'-x, y+1/2, -z+1/2'
'x+1/2, -y+1/2, -z'

loop_
_atom_site_label
_atom_site_type_symbol
_atom_site_fract_x
_atom_site_fract_y
_atom_site_fract_z
_atom_site_U_iso_or_equiv
_atom_site_adp_type
_atom_site_occupancy
_atom_site_site_symmetry_order
_atom_site_calc_flag
_atom_site_refinement_flags_posn
_atom_site_refinement_flags_adp
_atom_site_refinement_flags_occupancy
_atom_site_disorder_assembly
_atom_site_disorder_group
I1 I 0.90953(14) 0.62827(4) 0.58740(3) 0.00915(18) Uani 1 1 d . . . . .
Br1 Br 0.4607(3) 0.19314(8) 0.38807(6) 0.0204(3) Uani 1 1 d . . . . .
Cu1 Cu 0.4240(4) 0.67229(11) 0.48900(8) 0.0108(3) Uani 1 1 d . . . . .
N1 N 0.351(2) 0.5458(6) 0.4032(4) 0.0116(16) Uani 1 1 d . . . . .
C3 C 0.174(3) 0.3727(9) 0.2931(5) 0.016(2) Uani 1 1 d . . . . .
H3 H 0.116496 0.312989 0.255903 0.019 Uiso 1 1 calc R U . . .
C5 C 0.186(3) 0.5715(8) 0.3344(6) 0.016(2) Uani 1 1 d . . . . .
H5 H 0.131552 0.649972 0.324364 0.019 Uiso 1 1 calc R U . . .
C2 C 0.340(3) 0.3485(8) 0.3645(6) 0.014(2) Uani 1 1 d . . . . .
C1 C 0.428(2) 0.4358(8) 0.4179(5) 0.0120(18) Uani 1 1 d . . . . .
H1 H 0.546674 0.416940 0.466077 0.014 Uiso 1 1 calc R U . . .
C4 C 0.092(3) 0.4885(8) 0.2769(5) 0.017(2) Uani 1 1 d . . . . .
H4 H -0.022576 0.509616 0.228712 0.020 Uiso 1 1 calc R U . . .

loop_
_atom_site_aniso_label
_atom_site_aniso_U_11
_atom_site_aniso_U_22
_atom_site_aniso_U_33
_atom_site_aniso_U_23
_atom_site_aniso_U_13
_atom_site_aniso_U_12
I1 0.0104(3) 0.0074(3) 0.0096(3) 0.0029(2) -0.0003(2) 0.0004(2)
Br1 0.0279(6) 0.0068(4) 0.0266(5) -0.0025(4) 0.0014(5) 0.0017(4)
Cu1 0.0142(7) 0.0073(6) 0.0108(6) -0.0011(4) -0.0019(6) 0.0009(6)
N1 0.015(4) 0.010(3) 0.010(3) 0.002(3) 0.001(3) 0.003(3)
C3 0.027(6) 0.013(4) 0.007(4) -0.004(3) 0.000(4) -0.008(4)
C5 0.022(6) 0.010(4) 0.015(4) 0.001(4) -0.005(4) 0.002(4)
C2 0.018(5) 0.011(4) 0.011(4) 0.000(3) 0.003(4) -0.003(4)
C1 0.016(5) 0.013(4) 0.008(3) 0.001(3) 0.005(4) -0.004(4)
C4 0.024(6) 0.015(4) 0.011(3) -0.003(3) -0.008(5) -0.003(5)

loop_
_atom_type_symbol
_atom_type_description
_atom_type_scat_dispersion_real
_atom_type_scat_dispersion_imag
_atom_type_scat_source
C C 0.0181 0.0091 'International Tables Vol C Tables 4.2.6.8 and 6.1.1.4'
H H 0.0000 0.0000 'International Tables Vol C Tables 4.2.6.8 and 6.1.1.4'
Br Br -0.6763 1.2805 'International Tables Vol C Tables 4.2.6.8 and 6.1.1.4'
Cu Cu -1.9646 0.5888 'International Tables Vol C Tables 4.2.6.8 and 6.1.1.4'
I I -0.3257 6.8362 'International Tables Vol C Tables 4.2.6.8 and 6.1.1.4'
N N 0.0311 0.0180 'International Tables Vol C Tables 4.2.6.8 and 6.1.1.4'

loop_
_geom_angle_atom_site_label_1
_geom_angle_atom_site_label_2
_geom_angle_atom_site_label_3
_geom_angle
_geom_angle_site_symmetry_1
_geom_angle_site_symmetry_3
_geom_angle_publ_flag
Cu1 I1 Cu1 63.40(3) . 4_566 ?
Cu1 I1 Cu1 101.03(5) . 1_655 ?
Cu1 I1 Cu1 62.17(4) 4_566 1_655 ?
I1 Cu1 I1 118.84(6) . 4_466 ?
I1 Cu1 I1 101.03(5) . 1_455 ?
I1 Cu1 I1 115.56(5) 4_466 1_455 ?
I1 Cu1 Cu1 127.97(7) . 4_466 ?
I1 Cu1 Cu1 128.84(7) 1_455 4_566 ?
I1 Cu1 Cu1 60.25(6) 4_466 4_566 ?
I1 Cu1 Cu1 57.58(3) 1_455 4_466 ?
I1 Cu1 Cu1 58.60(3) . 4_566 ?
I1 Cu1 Cu1 58.00(5) 4_466 4_466 ?
Cu1 Cu1 Cu1 96.31(8) 4_466 4_566 ?
N1 Cu1 I1 113.2(2) . . ?
N1 Cu1 I1 107.4(2) . 4_466 ?
N1 Cu1 I1 99.1(2) . 1_455 ?
N1 Cu1 Cu1 131.7(2) . 4_566 ?
N1 Cu1 Cu1 116.6(2) . 4_466 ?
C5 N1 Cu1 119.1(6) . . ?
C1 N1 Cu1 121.6(6) . . ?
C1 N1 C5 118.7(8) . . ?
C2 C3 H3 121.0 . . ?
C2 C3 C4 118.0(9) . . ?
C4 C3 H3 121.0 . . ?
N1 C5 H5 118.4 . . ?
N1 C5 C4 123.2(9) . . ?
C4 C5 H5 118.4 . . ?
C3 C2 Br1 119.4(7) . . ?
C3 C2 C1 120.9(9) . . ?
C1 C2 Br1 119.6(7) . . ?
N1 C1 C2 121.5(9) . . ?
N1 C1 H1 119.3 . . ?
C2 C1 H1 119.3 . . ?
C3 C4 H4 121.2 . . ?
C5 C4 C3 117.6(9) . . ?
C5 C4 H4 121.2 . . ?

loop_
_geom_bond_atom_site_label_1
_geom_bond_atom_site_label_2
_geom_bond_distance
_geom_bond_site_symmetry_2
_geom_bond_publ_flag
I1 Cu1 2.6083(15) . ?
I1 Cu1 2.7001(16) 1_655 ?
I1 Cu1 2.6252(13) 4_566 ?
Br1 C2 1.904(10) . ?
Cu1 Cu1 2.7502(17) 4_566 ?
Cu1 Cu1 2.7502(16) 4_466 ?
Cu1 N1 2.049(8) . ?
N1 C5 1.345(12) . ?
N1 C1 1.334(11) . ?
C3 H3 0.9500 . ?
C3 C2 1.380(14) . ?
C3 C4 1.407(14) . ?
C5 H5 0.9500 . ?
C5 C4 1.398(13) . ?
C2 C1 1.383(12) . ?
C1 H1 0.9500 . ?
C4 H4 0.9500 . ?

loop_
_geom_torsion_atom_site_label_1
_geom_torsion_atom_site_label_2
_geom_torsion_atom_site_label_3
_geom_torsion_atom_site_label_4
_geom_torsion
_geom_torsion_site_symmetry_1
_geom_torsion_site_symmetry_2
_geom_torsion_site_symmetry_3
_geom_torsion_site_symmetry_4
_geom_torsion_publ_flag
Br1 C2 C1 N1 179.3(7) . . . . ?
Cu1 N1 C5 C4 -172.5(8) . . . . ?
Cu1 N1 C1 C2 171.3(7) . . . . ?
N1 C5 C4 C3 0.4(17) . . . . ?
C3 C2 C1 N1 1.4(16) . . . . ?
C5 N1 C1 C2 -0.7(15) . . . . ?
C2 C3 C4 C5 0.3(16) . . . . ?
C1 N1 C5 C4 -0.2(16) . . . . ?
C4 C3 C2 Br1 -179.1(8) . . . . ?
C4 C3 C2 C1 -1.2(16) . . . . ?

loop_
_twin_individual_id
_twin_individual_mass_fraction_refined
1 0.903(11)
2 0.097(11)
